data_1502433
loop_
_publ_author_name
'Lin, Riyuan'
'Ding, Shengtao'
'Shi, Zhuangzhi'
'Jiao, Ning'

_publ_section_title
;
 An efficient difluorohydroxylation of indoles using selectfluor as a
 fluorinating reagent.
;
_journal_issue 17
_journal_name_full 'Organic letters'
_journal_page_first 4498
_journal_page_last 4501
_journal_paper_doi 10.1021/ol201896p
_journal_volume 13
_journal_year 2011
_chemical_formula_sum 'C15 H13 F2 N O'
_chemical_formula_weight 261.26
_chemical_name_systematic
; 
 ? 
;
_space_group_IT_number 14
_symmetry_cell_setting monoclinic
_symmetry_space_group_name_Hall '-P 2ybc'
_symmetry_space_group_name_H-M 'P 1 21/c 1'
_atom_sites_solution_hydrogens geom
_atom_sites_solution_primary direct
_atom_sites_solution_secondary difmap
_audit_creation_method SHELXL-97
_cell_angle_alpha 90.00
_cell_angle_beta 96.997(2)
_cell_angle_gamma 90.00
_cell_formula_units_Z 4
_cell_length_a 9.9577(6)
_cell_length_b 13.8736(8)
_cell_length_c 8.9291(5)
_cell_measurement_temperature 296(2)
_cell_volume 1224.36(12)
_computing_structure_refinement 'SHELXL-97 (Sheldrick, 1997)'
_computing_structure_solution 'SHELXS-97 (Sheldrick, 1990)'
_diffrn_ambient_temperature 296(2)
_diffrn_measured_fraction_theta_full 0.997
_diffrn_measured_fraction_theta_max 0.997
_diffrn_radiation_monochromator graphite
_diffrn_radiation_source 'fine-focus sealed tube'
_diffrn_radiation_type MoK\a
_diffrn_radiation_wavelength 0.71073
_diffrn_reflns_av_R_equivalents 0.0173
_diffrn_reflns_av_sigmaI/netI 0.0108
_diffrn_reflns_limit_h_max 11
_diffrn_reflns_limit_h_min -11
_diffrn_reflns_limit_k_max 16
_diffrn_reflns_limit_k_min -16
_diffrn_reflns_limit_l_max 10
_diffrn_reflns_limit_l_min -10
_diffrn_reflns_number 13904
_diffrn_reflns_theta_full 25.01
_diffrn_reflns_theta_max 25.01
_diffrn_reflns_theta_min 2.53
_exptl_absorpt_coefficient_mu 0.110
_exptl_absorpt_correction_T_max 0.9710
_exptl_absorpt_correction_T_min 0.9554
_exptl_absorpt_correction_type multi-scan
_exptl_crystal_colour yellow
_exptl_crystal_density_diffrn 1.417
_exptl_crystal_density_method 'not measured'
_exptl_crystal_description block
_exptl_crystal_F_000 544
_exptl_crystal_size_max 0.42
_exptl_crystal_size_mid 0.40
_exptl_crystal_size_min 0.27
_refine_diff_density_max 0.385
_refine_diff_density_min -0.237
_refine_diff_density_rms 0.039
_refine_ls_extinction_method none
_refine_ls_goodness_of_fit_ref 1.100
_refine_ls_hydrogen_treatment constr
_refine_ls_matrix_type full
_refine_ls_number_parameters 172
_refine_ls_number_reflns 2158
_refine_ls_number_restraints 0
_refine_ls_restrained_S_all 1.100
_refine_ls_R_factor_all 0.0415
_refine_ls_R_factor_gt 0.0382
_refine_ls_shift/su_max 0.000
_refine_ls_shift/su_mean 0.000
_refine_ls_structure_factor_coef Fsqd
_refine_ls_weighting_details 'calc w=1/[\s^2^(Fo^2^)+(0.0536P)^2^+0.4683P] where P=(Fo^2^+2Fc^2^)/3'
_refine_ls_weighting_scheme calc
_refine_ls_wR_factor_gt 0.1068
_refine_ls_wR_factor_ref 0.1108
_reflns_number_gt 1975
_reflns_number_total 2158
_reflns_threshold_expression >2sigma(I)
_cod_data_source_file ol201896p_si_002.cif
_cod_data_source_block z
_cod_depositor_comments
;
The following automatic conversions were performed:

'_symmetry_cell_setting' value 'Monoclinic' changed to 'monoclinic'
according to /home/saulius/struct/CIF-dictionaries/cif_core.dic
dictionary named 'cif_core.dic' version 2.4.1 from 2010-06-29.

Automatic conversion script
Id: cif_fix_values 1715 2011-07-08 13:25:40Z adriana 
;
_cod_original_sg_symbol_H-M P2(1)/c
_cod_database_code 1502433

loop_
_symmetry_equiv_pos_as_xyz
'x, y, z'
'-x, y+1/2, -z+1/2'
'-x, -y, -z'
'x, -y-1/2, z-1/2'

loop_
_atom_site_label
_atom_site_type_symbol
_atom_site_fract_x
_atom_site_fract_y
_atom_site_fract_z
_atom_site_U_iso_or_equiv
_atom_site_adp_type
_atom_site_occupancy
_atom_site_symmetry_multiplicity
_atom_site_calc_flag
_atom_site_refinement_flags
O1 O 0.07839(12) 0.40235(8) 0.10367(13) 0.0435(3) Uani 1 1 d .
H1A H 0.0500 0.4218 0.0190 0.052 Uiso 1 1 calc R
F1 F 0.23844(11) 0.48788(8) -0.06582(11) 0.0532(3) Uani 1 1 d .
F2 F 0.39403(10) 0.45775(7) 0.11850(12) 0.0509(3) Uani 1 1 d .
N1 N 0.08799(13) 0.56304(9) 0.19553(14) 0.0357(3) Uani 1 1 d .
C1 C 0.17598(15) 0.64073(11) 0.18114(16) 0.0345(4) Uani 1 1 d .
C2 C 0.16199(18) 0.73567(12) 0.22410(19) 0.0437(4) Uani 1 1 d .
H2A H 0.0886 0.7553 0.2718 0.052 Uiso 1 1 calc R
C3 C 0.2611(2) 0.80045(13) 0.1936(2) 0.0507(5) Uani 1 1 d .
H3A H 0.2531 0.8647 0.2211 0.061 Uiso 1 1 calc R
C4 C 0.37119(19) 0.77289(13) 0.1238(2) 0.0493(4) Uani 1 1 d .
H4A H 0.4358 0.8182 0.1050 0.059 Uiso 1 1 calc R
C5 C 0.38547(17) 0.67771(13) 0.08186(19) 0.0430(4) Uani 1 1 d .
H5A H 0.4589 0.6582 0.0342 0.052 Uiso 1 1 calc R
C6 C 0.28792(16) 0.61262(11) 0.11251(17) 0.0350(4) Uani 1 1 d .
C7 C 0.27616(16) 0.50766(11) 0.08392(17) 0.0367(4) Uani 1 1 d .
C8 C 0.16277(16) 0.47209(11) 0.17845(17) 0.0348(4) Uani 1 1 d .
C9 C 0.22425(15) 0.42882(11) 0.32830(17) 0.0345(4) Uani 1 1 d .
C10 C 0.21276(17) 0.33117(12) 0.35533(19) 0.0421(4) Uani 1 1 d .
H10A H 0.1655 0.2920 0.2825 0.051 Uiso 1 1 calc R
C11 C 0.27085(19) 0.29132(14) 0.4896(2) 0.0518(5) Uani 1 1 d .
H11A H 0.2624 0.2256 0.5065 0.062 Uiso 1 1 calc R
C12 C 0.34102(18) 0.34814(15) 0.5984(2) 0.0511(5) Uani 1 1 d .
H12A H 0.3797 0.3211 0.6888 0.061 Uiso 1 1 calc R
C13 C 0.35375(18) 0.44540(14) 0.5727(2) 0.0480(4) Uani 1 1 d .
H13A H 0.4016 0.4841 0.6457 0.058 Uiso 1 1 calc R
C14 C 0.29555(18) 0.48560(13) 0.43876(19) 0.0433(4) Uani 1 1 d .
H14A H 0.3042 0.5514 0.4224 0.052 Uiso 1 1 calc R
C15 C -0.00325(18) 0.56736(14) 0.3118(2) 0.0466(4) Uani 1 1 d .
H15A H -0.0449 0.6298 0.3104 0.070 Uiso 1 1 calc R
H15B H 0.0471 0.5563 0.4089 0.070 Uiso 1 1 calc R
H15C H -0.0719 0.5188 0.2923 0.070 Uiso 1 1 calc R

loop_
_atom_site_aniso_label
_atom_site_aniso_U_11
_atom_site_aniso_U_22
_atom_site_aniso_U_33
_atom_site_aniso_U_23
_atom_site_aniso_U_13
_atom_site_aniso_U_12
O1 0.0481(7) 0.0397(6) 0.0396(6) -0.0007(5) -0.0070(5) -0.0069(5)
F1 0.0716(7) 0.0556(6) 0.0334(5) -0.0086(4) 0.0104(5) -0.0075(5)
F2 0.0453(6) 0.0475(6) 0.0620(7) 0.0015(5) 0.0158(5) 0.0133(4)
N1 0.0351(7) 0.0361(7) 0.0364(7) 0.0025(5) 0.0065(5) 0.0025(5)
C1 0.0371(8) 0.0353(8) 0.0301(7) 0.0036(6) -0.0005(6) 0.0027(6)
C2 0.0473(9) 0.0392(9) 0.0444(9) -0.0010(7) 0.0049(7) 0.0094(7)
C3 0.0647(12) 0.0314(8) 0.0539(10) 0.0004(7) -0.0008(9) 0.0008(8)
C4 0.0527(10) 0.0406(9) 0.0538(10) 0.0073(8) 0.0028(8) -0.0087(8)
C5 0.0416(9) 0.0470(10) 0.0408(9) 0.0051(7) 0.0064(7) -0.0020(7)
C6 0.0383(8) 0.0365(8) 0.0299(7) 0.0020(6) 0.0028(6) 0.0021(6)
C7 0.0396(9) 0.0385(8) 0.0320(8) -0.0028(6) 0.0041(6) 0.0047(7)
C8 0.0364(8) 0.0319(8) 0.0353(8) -0.0018(6) 0.0013(6) -0.0009(6)
C9 0.0328(8) 0.0356(8) 0.0351(8) 0.0015(6) 0.0042(6) 0.0001(6)
C10 0.0440(9) 0.0378(8) 0.0444(9) 0.0020(7) 0.0040(7) -0.0034(7)
C11 0.0567(11) 0.0423(10) 0.0564(11) 0.0157(8) 0.0069(9) 0.0012(8)
C12 0.0458(10) 0.0646(12) 0.0422(10) 0.0166(9) 0.0026(8) 0.0085(9)
C13 0.0446(10) 0.0579(11) 0.0392(9) 0.0002(8) -0.0041(7) -0.0012(8)
C14 0.0485(10) 0.0389(9) 0.0407(9) 0.0011(7) -0.0020(7) -0.0026(7)
C15 0.0426(9) 0.0552(10) 0.0437(9) 0.0017(8) 0.0123(7) 0.0031(8)

loop_
_atom_type_symbol
_atom_type_description
_atom_type_scat_dispersion_real
_atom_type_scat_dispersion_imag
_atom_type_scat_source
C C 0.0033 0.0016 'International Tables Vol C Tables 4.2.6.8 and 6.1.1.4'
H H 0.0000 0.0000 'International Tables Vol C Tables 4.2.6.8 and 6.1.1.4'
N N 0.0061 0.0033 'International Tables Vol C Tables 4.2.6.8 and 6.1.1.4'
O O 0.0106 0.0060 'International Tables Vol C Tables 4.2.6.8 and 6.1.1.4'
F F 0.0171 0.0103 'International Tables Vol C Tables 4.2.6.8 and 6.1.1.4'

loop_
_geom_angle_atom_site_label_1
_geom_angle_atom_site_label_2
_geom_angle_atom_site_label_3
_geom_angle
C8 O1 H1A 109.5
C1 N1 C15 118.83(13)
C1 N1 C8 108.48(12)
C15 N1 C8 118.12(13)
C2 C1 C6 120.13(15)
C2 C1 N1 128.32(15)
C6 C1 N1 111.55(13)
C1 C2 C3 117.69(16)
C1 C2 H2A 121.2
C3 C2 H2A 121.2
C4 C3 C2 122.21(17)
C4 C3 H3A 118.9
C2 C3 H3A 118.9
C3 C4 C5 120.01(16)
C3 C4 H4A 120.0
C5 C4 H4A 120.0
C6 C5 C4 118.23(16)
C6 C5 H5A 120.9
C4 C5 H5A 120.9
C5 C6 C1 121.72(15)
C5 C6 C7 130.78(15)
C1 C6 C7 107.50(13)
F2 C7 F1 104.17(12)
F2 C7 C6 114.33(13)
F1 C7 C6 111.80(13)
F2 C7 C8 111.96(12)
F1 C7 C8 109.38(12)
C6 C7 C8 105.27(12)
O1 C8 N1 111.00(12)
O1 C8 C9 107.49(12)
N1 C8 C9 113.44(12)
O1 C8 C7 113.01(13)
N1 C8 C7 101.01(12)
C9 C8 C7 110.94(12)
C10 C9 C14 118.55(15)
C10 C9 C8 120.37(14)
C14 C9 C8 121.06(14)
C11 C10 C9 120.56(16)
C11 C10 H10A 119.7
C9 C10 H10A 119.7
C12 C11 C10 120.47(17)
C12 C11 H11A 119.8
C10 C11 H11A 119.8
C11 C12 C13 119.56(16)
C11 C12 H12A 120.2
C13 C12 H12A 120.2
C12 C13 C14 120.16(17)
C12 C13 H13A 119.9
C14 C13 H13A 119.9
C13 C14 C9 120.69(16)
C13 C14 H14A 119.7
C9 C14 H14A 119.7
N1 C15 H15A 109.5
N1 C15 H15B 109.5
H15A C15 H15B 109.5
N1 C15 H15C 109.5
H15A C15 H15C 109.5
H15B C15 H15C 109.5

loop_
_geom_bond_atom_site_label_1
_geom_bond_atom_site_label_2
_geom_bond_distance
O1 C8 1.3969(19)
O1 H1A 0.8200
F1 C7 1.3717(18)
F2 C7 1.3653(18)
N1 C1 1.405(2)
N1 C15 1.462(2)
N1 C8 1.4824(19)
C1 C2 1.384(2)
C1 C6 1.391(2)
C2 C3 1.386(3)
C2 H2A 0.9300
C3 C4 1.379(3)
C3 H3A 0.9300
C4 C5 1.385(3)
C4 H4A 0.9300
C5 C6 1.378(2)
C5 H5A 0.9300
C6 C7 1.481(2)
C7 C8 1.569(2)
C8 C9 1.525(2)
C9 C10 1.383(2)
C9 C14 1.388(2)
C10 C11 1.382(2)
C10 H10A 0.9300
C11 C12 1.374(3)
C11 H11A 0.9300
C12 C13 1.377(3)
C12 H12A 0.9300
C13 C14 1.382(2)
C13 H13A 0.9300
C14 H14A 0.9300
C15 H15A 0.9600
C15 H15B 0.9600
C15 H15C 0.9600

loop_
_geom_torsion_atom_site_label_1
_geom_torsion_atom_site_label_2
_geom_torsion_atom_site_label_3
_geom_torsion_atom_site_label_4
_geom_torsion
C15 N1 C1 C2 -24.2(2)
C8 N1 C1 C2 -162.86(16)
C15 N1 C1 C6 156.57(14)
C8 N1 C1 C6 17.88(16)
C6 C1 C2 C3 1.2(2)
N1 C1 C2 C3 -177.99(15)
C1 C2 C3 C4 -0.4(3)
C2 C3 C4 C5 0.0(3)
C3 C4 C5 C6 -0.3(3)
C4 C5 C6 C1 1.2(2)
C4 C5 C6 C7 -179.06(16)
C2 C1 C6 C5 -1.7(2)
N1 C1 C6 C5 177.66(14)
C2 C1 C6 C7 178.54(14)
N1 C1 C6 C7 -2.13(17)
C5 C6 C7 F2 43.6(2)
C1 C6 C7 F2 -136.59(13)
C5 C6 C7 F1 -74.4(2)
C1 C6 C7 F1 105.37(14)
C5 C6 C7 C8 166.94(16)
C1 C6 C7 C8 -13.30(16)
C1 N1 C8 O1 -144.37(12)
C15 N1 C8 O1 76.60(17)
C1 N1 C8 C9 94.48(14)
C15 N1 C8 C9 -44.55(19)
C1 N1 C8 C7 -24.29(14)
C15 N1 C8 C7 -163.31(13)
F2 C7 C8 O1 -94.11(15)
F1 C7 C8 O1 20.83(17)
C6 C7 C8 O1 141.10(13)
F2 C7 C8 N1 147.25(12)
F1 C7 C8 N1 -97.81(13)
C6 C7 C8 N1 22.46(14)
F2 C7 C8 C9 26.70(17)
F1 C7 C8 C9 141.64(13)
C6 C7 C8 C9 -98.09(14)
O1 C8 C9 C10 12.1(2)
N1 C8 C9 C10 135.16(15)
C7 C8 C9 C10 -111.96(16)
O1 C8 C9 C14 -169.55(14)
N1 C8 C9 C14 -46.4(2)
C7 C8 C9 C14 66.43(19)
C14 C9 C10 C11 0.2(2)
C8 C9 C10 C11 178.58(15)
C9 C10 C11 C12 0.0(3)
C10 C11 C12 C13 -0.3(3)
C11 C12 C13 C14 0.4(3)
C12 C13 C14 C9 -0.3(3)
C10 C9 C14 C13 0.0(3)
C8 C9 C14 C13 -178.41(16)
